data_7125500
loop_
_publ_author_name
'Thyagarajan, S.'
'Incarvito, C. D.'
'Rheingold, A. L.'
'Theopold, K. H.'

_publ_section_title
;
 Formation and reactivity of a cobalt (II) hydroperoxide intermediate.
;
_journal_issue 21
_journal_name_full 'Chemical communications (Cambridge, England)'
_journal_page_first 2198
_journal_page_last 2199
_journal_paper_doi 10.1039/b107080k
_journal_year 2001
_chemical_formula_sum 'C32 H53 B Co N8 O'
_chemical_formula_weight 635.56
_space_group_IT_number 14
_space_group_name_Hall '-P 2ybc'
_space_group_name_H-M_alt 'P 1 21/c 1'
_symmetry_cell_setting monoclinic
_symmetry_space_group_name_H-M 'P 1 21/c 1'
_atom_sites_solution_hydrogens geom
_atom_sites_solution_primary direct
_atom_sites_solution_secondary difmap
_audit_creation_method SHELXL-97
_cell_angle_alpha 90.00
_cell_angle_beta 109.131(9)
_cell_angle_gamma 90.00
_cell_formula_units_Z 4
_cell_length_a 19.9942(2)
_cell_length_b 9.8211(2)
_cell_length_c 18.7466(2)
_cell_measurement_temperature 203(2)
_cell_measurement_theta_max 28.0
_cell_measurement_theta_min 2.0
_cell_volume 3477.9(2)
_computing_cell_refinement 'Bruker SMART'
_computing_data_collection 'Bruker SMART'
_computing_data_reduction 'Bruker SHELXTL'
_computing_molecular_graphics 'Bruker SHELXTL'
_computing_publication_material 'Bruker SHELXTL'
_computing_structure_refinement 'SHELXL-97 (Sheldrick, 1997)'
_computing_structure_solution 'SHELXS-97 (Sheldrick, 1990)'
_diffrn_ambient_temperature 203(2)
_diffrn_measured_fraction_theta_full 0.972
_diffrn_measured_fraction_theta_max 0.972
_diffrn_measurement_device_type 'CCD area detector'
_diffrn_measurement_method 'phi and omega scans'
_diffrn_radiation_monochromator graphite
_diffrn_radiation_source 'fine-focus sealed tube'
_diffrn_radiation_type MoK\a
_diffrn_radiation_wavelength 0.71073
_diffrn_reflns_av_R_equivalents 0.0504
_diffrn_reflns_av_sigmaI/netI 0.0524
_diffrn_reflns_limit_h_max 22
_diffrn_reflns_limit_h_min -22
_diffrn_reflns_limit_k_max 11
_diffrn_reflns_limit_k_min -10
_diffrn_reflns_limit_l_max 21
_diffrn_reflns_limit_l_min -20
_diffrn_reflns_number 11774
_diffrn_reflns_theta_full 24.00
_diffrn_reflns_theta_max 24.00
_diffrn_reflns_theta_min 2.16
_exptl_absorpt_coefficient_mu 0.530
_exptl_absorpt_correction_type none
_exptl_crystal_colour Brown
_exptl_crystal_density_diffrn 1.214
_exptl_crystal_density_method 'not measured'
_exptl_crystal_description Plate
_exptl_crystal_F_000 1364
_exptl_crystal_size_max 0.30
_exptl_crystal_size_mid 0.20
_exptl_crystal_size_min 0.10
_refine_diff_density_max 1.131
_refine_diff_density_min -0.424
_refine_diff_density_rms 0.079
_refine_ls_extinction_method none
_refine_ls_goodness_of_fit_ref 1.698
_refine_ls_hydrogen_treatment mixed
_refine_ls_matrix_type full
_refine_ls_number_parameters 424
_refine_ls_number_reflns 5307
_refine_ls_number_restraints 0
_refine_ls_restrained_S_all 1.698
_refine_ls_R_factor_all 0.0916
_refine_ls_R_factor_gt 0.0683
_refine_ls_shift/su_max 0.025
_refine_ls_shift/su_mean 0.003
_refine_ls_structure_factor_coef Fsqd
_refine_ls_weighting_details 'calc w=1/[\s^2^(Fo^2^)+(0.0650P)^2^+0.0000P] where P=(Fo^2^+2Fc^2^)/3'
_refine_ls_weighting_scheme calc
_refine_ls_wR_factor_gt 0.1630
_refine_ls_wR_factor_ref 0.1769
_reflns_number_gt 4239
_reflns_number_total 5307
_reflns_threshold_expression >2sigma(I)
_cod_data_source_file b107080k.txt
_cod_data_source_block sun05
_cod_depositor_comments
;
The following automatic conversions were performed:

data item '_symmetry_cell_setting' value 'Monoclinic' was changed to
'monoclinic' in accordance with the
/home/saulius/struct/COD-crude-data/automatic-downloads/DataCite-retrospective/RSC/depositions/lib/dictionaries/cif_core.dic
dictionary named 'cif_core.dic' version 2.4.2 last updated on
2011-04-26.

Automatic conversion script
Id: cif_fix_values 6909 2019-04-08 15:41:33Z antanas 
;
_cod_original_cell_volume 3477.87(9)
_cod_original_sg_symbol_H-M P2(1)/c
_cod_database_code 7125500

loop_
_symmetry_equiv_pos_as_xyz
'x, y, z'
'-x, y+1/2, -z+1/2'
'-x, -y, -z'
'x, -y-1/2, z-1/2'

loop_
_atom_site_label
_atom_site_type_symbol
_atom_site_fract_x
_atom_site_fract_y
_atom_site_fract_z
_atom_site_U_iso_or_equiv
_atom_site_adp_type
_atom_site_occupancy
_atom_site_symmetry_multiplicity
_atom_site_calc_flag
_atom_site_refinement_flags
_atom_site_disorder_assembly
_atom_site_disorder_group
Co1 Co 0.27399(3) 0.43725(6) 0.30348(3) 0.0278(2) Uani 1 1 d . . .
B1 B 0.3216(3) 0.5352(6) 0.4682(3) 0.0380(13) Uani 1 1 d . . .
H1 H 0.337(2) 0.567(4) 0.529(2) 0.031(11) Uiso 1 1 d . . .
O1 O 0.29800(16) 0.4566(3) 0.21238(17) 0.0398(8) Uani 1 1 d . . .
N1 N 0.31552(18) 0.3092(4) 0.39930(19) 0.0337(9) Uani 1 1 d . . .
N2 N 0.31833(17) 0.3772(4) 0.46398(19) 0.0348(9) Uani 1 1 d . A .
N11 N 0.21793(17) 0.5798(4) 0.34853(19) 0.0319(8) Uani 1 1 d . . .
N12 N 0.24895(18) 0.5962(4) 0.4250(2) 0.0354(9) Uani 1 1 d . A .
N21 N 0.36053(17) 0.5581(4) 0.35595(19) 0.0318(8) Uani 1 1 d . . .
N22 N 0.37669(17) 0.5829(4) 0.43099(19) 0.0307(8) Uani 1 1 d . A .
N31 N 0.18978(17) 0.3162(4) 0.24213(19) 0.0326(8) Uani 1 1 d . . .
N32 N 0.1775(2) 0.3179(4) 0.1665(2) 0.0346(9) Uani 1 1 d . . .
H2 H 0.211(3) 0.363(6) 0.153(3) 0.071(18) Uiso 1 1 d . . .
C1 C 0.3265(2) 0.1767(5) 0.4178(3) 0.0393(11) Uani 1 1 d . . .
C2 C 0.3335(3) 0.1601(6) 0.4931(3) 0.0511(14) Uani 1 1 d . . .
H2A H 0.3402 0.0776 0.5199 0.061 Uiso 1 1 calc R A .
C3 C 0.3288(2) 0.2888(6) 0.5213(3) 0.0456(13) Uani 1 1 d . A .
C4 C 0.3353(2) 0.0685(5) 0.3644(3) 0.0435(12) Uani 1 1 d . . .
C5 C 0.4041(4) -0.0062(8) 0.4056(5) 0.115(3) Uani 1 1 d . . .
H5A H 0.4425 0.0589 0.4225 0.173 Uiso 1 1 calc R . .
H5B H 0.4143 -0.0714 0.3717 0.173 Uiso 1 1 calc R . .
H5C H 0.3991 -0.0538 0.4490 0.173 Uiso 1 1 calc R . .
C6 C 0.2766(5) -0.0342(10) 0.3485(7) 0.159(5) Uani 1 1 d . . .
H6A H 0.2319 0.0095 0.3219 0.239 Uiso 1 1 calc R . .
H6B H 0.2748 -0.0716 0.3957 0.239 Uiso 1 1 calc R . .
H6C H 0.2853 -0.1070 0.3176 0.239 Uiso 1 1 calc R . .
C7 C 0.3430(5) 0.1252(7) 0.2943(4) 0.106(3) Uani 1 1 d . . .
H7A H 0.3001 0.1734 0.2663 0.160 Uiso 1 1 calc R . .
H7B H 0.3513 0.0517 0.2637 0.160 Uiso 1 1 calc R . .
H7C H 0.3828 0.1878 0.3071 0.160 Uiso 1 1 calc R . .
C8 C 0.3344(3) 0.3313(7) 0.5995(3) 0.0648(17) Uani 1 1 d . . .
H8A H 0.3291 0.4294 0.6010 0.097 Uiso 1 1 calc R A .
H8B H 0.3803 0.3049 0.6342 0.097 Uiso 1 1 calc R . .
H8C H 0.2974 0.2874 0.6141 0.097 Uiso 1 1 calc R . .
C11 C 0.1607(2) 0.6601(5) 0.3280(2) 0.0337(10) Uani 1 1 d . . .
C12 C 0.1537(2) 0.7233(5) 0.3905(3) 0.0434(12) Uani 1 1 d . . .
H12A H 0.1172 0.7828 0.3914 0.052 Uiso 1 1 calc R A .
C13 C 0.2095(3) 0.6834(5) 0.4508(3) 0.0445(12) Uani 1 1 d . A .
C14 C 0.1134(2) 0.6798(5) 0.2463(3) 0.0366(11) Uani 1 1 d . . .
C15 C 0.0735(3) 0.8130(5) 0.2402(3) 0.0546(14) Uani 1 1 d . . .
H15A H 0.0452 0.8105 0.2734 0.082 Uiso 1 1 calc R . .
H15B H 0.0429 0.8261 0.1885 0.082 Uiso 1 1 calc R . .
H15C H 0.1071 0.8876 0.2548 0.082 Uiso 1 1 calc R . .
C16 C 0.0605(2) 0.5650(5) 0.2216(3) 0.0493(13) Uani 1 1 d . . .
H16A H 0.0324 0.5603 0.2551 0.074 Uiso 1 1 calc R . .
H16B H 0.0855 0.4797 0.2236 0.074 Uiso 1 1 calc R . .
H16C H 0.0296 0.5814 0.1704 0.074 Uiso 1 1 calc R . .
C17 C 0.1578(2) 0.6880(5) 0.1938(3) 0.0475(12) Uani 1 1 d . . .
H17A H 0.1917 0.7618 0.2098 0.071 Uiso 1 1 calc R . .
H17B H 0.1271 0.7046 0.1425 0.071 Uiso 1 1 calc R . .
H17C H 0.1829 0.6028 0.1957 0.071 Uiso 1 1 calc R . .
C18 C 0.2294(3) 0.7247(7) 0.5321(3) 0.0687(18) Uani 1 1 d . . .
H18A H 0.2726 0.6784 0.5610 0.103 Uiso 1 1 calc R A .
H18B H 0.1917 0.7001 0.5515 0.103 Uiso 1 1 calc R . .
H18C H 0.2369 0.8224 0.5363 0.103 Uiso 1 1 calc R . .
C21 C 0.4133(2) 0.6028(4) 0.3349(2) 0.0279(9) Uani 1 1 d . A .
C22 C 0.4649(2) 0.6580(5) 0.3985(3) 0.0373(11) Uani 1 1 d . . .
H22A H 0.5081 0.6978 0.4001 0.045 Uiso 1 1 calc R A .
C23 C 0.4398(2) 0.6422(4) 0.4575(2) 0.0325(10) Uani 1 1 d . A .
C24 C 0.4101(2) 0.5909(5) 0.2538(3) 0.0362(11) Uani 1 1 d . . .
C25 C 0.4512(4) 0.4583(10) 0.2464(5) 0.054(2) Uani 0.60 1 d P A 1
H25A H 0.4627 0.4063 0.2928 0.080 Uiso 0.60 1 calc PR A 1
H25B H 0.4945 0.4830 0.2369 0.080 Uiso 0.60 1 calc PR A 1
H25C H 0.4218 0.4037 0.2048 0.080 Uiso 0.60 1 calc PR A 1
C26 C 0.4410(5) 0.7111(10) 0.2298(5) 0.062(3) Uani 0.60 1 d P A 1
H26A H 0.4918 0.6992 0.2432 0.092 Uiso 0.60 1 calc PR A 1
H26B H 0.4312 0.7914 0.2549 0.092 Uiso 0.60 1 calc PR A 1
H26C H 0.4203 0.7221 0.1756 0.092 Uiso 0.60 1 calc PR A 1
C27 C 0.3318(4) 0.5723(8) 0.2003(4) 0.0411(19) Uani 0.60 1 d P A 1
H27A H 0.3043 0.6517 0.2059 0.049 Uiso 0.60 1 calc PR A 1
H27B H 0.3318 0.5711 0.1480 0.049 Uiso 0.60 1 calc PR A 1
C25' C 0.4875(6) 0.5959(13) 0.2489(7) 0.042(3) Uani 0.40 1 d P A 2
H25D H 0.5136 0.5159 0.2732 0.063 Uiso 0.40 1 calc PR A 2
H25E H 0.5114 0.6771 0.2741 0.063 Uiso 0.40 1 calc PR A 2
H25F H 0.4849 0.5978 0.1963 0.063 Uiso 0.40 1 calc PR A 2
C26' C 0.3741(6) 0.7224(14) 0.2132(7) 0.048(3) Uani 0.40 1 d P A 2
H26D H 0.3258 0.7266 0.2136 0.071 Uiso 0.40 1 calc PR A 2
H26E H 0.3741 0.7217 0.1615 0.071 Uiso 0.40 1 calc PR A 2
H26F H 0.4001 0.8013 0.2392 0.071 Uiso 0.40 1 calc PR A 2
C27' C 0.3771(7) 0.4643(14) 0.2200(7) 0.051(4) Uani 0.40 1 d P A 2
H27C H 0.4022 0.3879 0.2509 0.061 Uiso 0.40 1 calc PR A 2
H27D H 0.3819 0.4551 0.1698 0.061 Uiso 0.40 1 calc PR A 2
C28 C 0.4729(3) 0.6821(5) 0.5378(3) 0.0488(13) Uani 1 1 d . . .
H28A H 0.4417 0.6575 0.5659 0.073 Uiso 1 1 calc R A .
H28B H 0.4808 0.7797 0.5411 0.073 Uiso 1 1 calc R . .
H28C H 0.5177 0.6353 0.5590 0.073 Uiso 1 1 calc R . .
C31 C 0.1190(2) 0.2503(5) 0.1282(3) 0.0414(11) Uani 1 1 d . . .
C32 C 0.0928(2) 0.1991(5) 0.1821(3) 0.0481(13) Uani 1 1 d . A .
H32B H 0.0524 0.1444 0.1734 0.058 Uiso 1 1 calc R . .
C33 C 0.1367(2) 0.2427(5) 0.2508(3) 0.0407(11) Uani 1 1 d . A .
C34 C 0.0926(3) 0.2467(7) 0.0427(3) 0.0630(16) Uani 1 1 d . A .
C35 C 0.1199(4) 0.1198(8) 0.0167(4) 0.095(2) Uani 1 1 d . . .
H35A H 0.1026 0.0404 0.0361 0.142 Uiso 1 1 calc R A .
H35B H 0.1712 0.1202 0.0352 0.142 Uiso 1 1 calc R . .
H35C H 0.1034 0.1169 -0.0381 0.142 Uiso 1 1 calc R . .
C36 C 0.0141(4) 0.2597(10) 0.0159(4) 0.119(3) Uani 1 1 d . . .
H36A H -0.0062 0.1839 0.0350 0.178 Uiso 1 1 calc R A .
H36B H -0.0035 0.2590 -0.0388 0.178 Uiso 1 1 calc R . .
H36C H 0.0009 0.3445 0.0343 0.178 Uiso 1 1 calc R . .
C37 C 0.1217(4) 0.3723(9) 0.0107(4) 0.103(3) Uani 1 1 d . . .
H37A H 0.1040 0.4555 0.0260 0.155 Uiso 1 1 calc R A .
H37B H 0.1061 0.3673 -0.0440 0.155 Uiso 1 1 calc R . .
H37C H 0.1730 0.3720 0.0302 0.155 Uiso 1 1 calc R . .
C38 C 0.1314(3) 0.2225(7) 0.3274(3) 0.0617(16) Uani 1 1 d . . .
H38A H 0.1708 0.2677 0.3645 0.093 Uiso 1 1 calc R A .
H38B H 0.1328 0.1259 0.3386 0.093 Uiso 1 1 calc R . .
H38C H 0.0872 0.2607 0.3290 0.093 Uiso 1 1 calc R . .

loop_
_atom_site_aniso_label
_atom_site_aniso_U_11
_atom_site_aniso_U_22
_atom_site_aniso_U_33
_atom_site_aniso_U_23
_atom_site_aniso_U_13
_atom_site_aniso_U_12
Co1 0.0258(3) 0.0366(4) 0.0199(3) -0.0017(2) 0.0059(2) -0.0006(2)
B1 0.034(3) 0.060(4) 0.020(3) -0.006(2) 0.008(2) -0.004(3)
O1 0.0468(18) 0.048(2) 0.0279(17) -0.0033(14) 0.0174(15) -0.0113(15)
N1 0.0326(19) 0.041(2) 0.026(2) -0.0001(17) 0.0078(16) -0.0047(17)
N2 0.0292(19) 0.051(2) 0.022(2) 0.0032(17) 0.0062(15) -0.0038(17)
N11 0.0285(19) 0.042(2) 0.024(2) -0.0071(16) 0.0073(16) 0.0000(16)
N12 0.035(2) 0.046(2) 0.027(2) -0.0080(17) 0.0125(17) -0.0037(17)
N21 0.0306(19) 0.043(2) 0.023(2) -0.0055(16) 0.0106(16) -0.0068(17)
N22 0.0267(18) 0.043(2) 0.0197(19) -0.0035(15) 0.0034(15) -0.0047(16)
N31 0.0321(19) 0.041(2) 0.025(2) -0.0059(16) 0.0091(16) -0.0003(17)
N32 0.037(2) 0.042(2) 0.024(2) -0.0036(17) 0.0089(17) 0.0004(18)
C1 0.032(2) 0.046(3) 0.037(3) 0.013(2) 0.007(2) 0.003(2)
C2 0.056(3) 0.053(4) 0.046(3) 0.027(3) 0.018(3) 0.008(3)
C3 0.042(3) 0.067(4) 0.029(3) 0.017(2) 0.013(2) 0.005(2)
C4 0.042(3) 0.038(3) 0.047(3) 0.003(2) 0.010(2) -0.005(2)
C5 0.103(6) 0.088(6) 0.115(7) -0.035(5) -0.018(5) 0.056(5)
C6 0.178(10) 0.157(9) 0.188(10) -0.118(8) 0.124(9) -0.126(8)
C7 0.193(9) 0.071(5) 0.083(5) 0.015(4) 0.082(6) 0.064(5)
C8 0.072(4) 0.095(5) 0.030(3) 0.024(3) 0.020(3) 0.013(3)
C11 0.030(2) 0.038(3) 0.036(3) -0.005(2) 0.015(2) -0.002(2)
C12 0.039(3) 0.048(3) 0.049(3) -0.009(2) 0.023(2) 0.004(2)
C13 0.049(3) 0.055(3) 0.038(3) -0.011(2) 0.026(2) -0.002(2)
C14 0.027(2) 0.040(3) 0.040(3) -0.007(2) 0.006(2) 0.000(2)
C15 0.047(3) 0.052(3) 0.055(3) -0.004(3) 0.003(3) 0.011(3)
C16 0.031(2) 0.051(3) 0.060(3) -0.018(3) 0.007(2) -0.001(2)
C17 0.040(3) 0.060(3) 0.039(3) 0.009(2) 0.008(2) 0.008(2)
C18 0.076(4) 0.087(5) 0.047(4) -0.023(3) 0.025(3) 0.015(3)
C21 0.024(2) 0.027(2) 0.034(3) 0.0008(18) 0.0114(19) 0.0027(17)
C22 0.027(2) 0.034(3) 0.053(3) 0.001(2) 0.016(2) -0.0035(19)
C23 0.028(2) 0.028(2) 0.034(3) -0.0050(19) -0.0007(19) 0.0003(19)
C24 0.032(2) 0.042(3) 0.039(3) 0.002(2) 0.017(2) 0.001(2)
C25 0.048(5) 0.078(7) 0.039(5) 0.000(4) 0.019(4) 0.027(5)
C26 0.068(6) 0.079(7) 0.047(6) 0.013(5) 0.033(5) -0.018(5)
C27 0.044(4) 0.047(5) 0.036(5) 0.013(4) 0.019(4) 0.009(4)
C25' 0.029(6) 0.052(8) 0.049(8) 0.000(6) 0.019(5) 0.003(5)
C26' 0.031(6) 0.081(10) 0.033(7) 0.018(6) 0.012(5) -0.004(6)
C27' 0.059(8) 0.065(9) 0.046(8) -0.028(7) 0.041(7) -0.028(7)
C28 0.045(3) 0.055(3) 0.036(3) -0.011(2) -0.002(2) -0.011(2)
C31 0.036(3) 0.047(3) 0.035(3) -0.012(2) 0.003(2) 0.007(2)
C32 0.032(2) 0.054(3) 0.053(3) -0.005(3) 0.006(2) -0.008(2)
C33 0.037(3) 0.049(3) 0.036(3) 0.004(2) 0.012(2) -0.004(2)
C34 0.057(3) 0.094(5) 0.030(3) -0.023(3) 0.004(3) 0.000(3)
C35 0.137(7) 0.086(5) 0.058(4) -0.025(4) 0.029(4) 0.014(5)
C36 0.067(5) 0.208(10) 0.059(5) -0.018(5) -0.011(4) 0.018(6)
C37 0.142(7) 0.126(7) 0.037(4) 0.001(4) 0.022(4) 0.000(6)
C38 0.047(3) 0.098(5) 0.045(3) 0.011(3) 0.023(3) -0.006(3)

loop_
_atom_type_symbol
_atom_type_description
_atom_type_scat_dispersion_real
_atom_type_scat_dispersion_imag
_atom_type_scat_source
C C 0.0033 0.0016 'International Tables Vol C Tables 4.2.6.8 and 6.1.1.4'
H H 0.0000 0.0000 'International Tables Vol C Tables 4.2.6.8 and 6.1.1.4'
B B 0.0013 0.0007 'International Tables Vol C Tables 4.2.6.8 and 6.1.1.4'
N N 0.0061 0.0033 'International Tables Vol C Tables 4.2.6.8 and 6.1.1.4'
O O 0.0106 0.0060 'International Tables Vol C Tables 4.2.6.8 and 6.1.1.4'
Co Co 0.3494 0.9721 'International Tables Vol C Tables 4.2.6.8 and 6.1.1.4'

loop_
_geom_angle_atom_site_label_1
_geom_angle_atom_site_label_2
_geom_angle_atom_site_label_3
_geom_angle
O1 Co1 N21 87.26(13)
O1 Co1 N31 87.59(13)
N21 Co1 N31 174.83(12)
O1 Co1 N1 131.66(13)
N21 Co1 N1 84.45(14)
N31 Co1 N1 98.67(14)
O1 Co1 N11 126.98(14)
N21 Co1 N11 84.32(13)
N31 Co1 N11 99.16(13)
N1 Co1 N11 99.45(13)
N12 B1 N22 109.4(4)
N12 B1 N2 110.2(4)
N22 B1 N2 107.6(4)
C27 O1 C27' 55.3(6)
C27 O1 Co1 120.3(4)
C27' O1 Co1 117.9(5)
C1 N1 N2 106.7(4)
C1 N1 Co1 140.8(3)
N2 N1 Co1 110.5(3)
C3 N2 N1 110.1(4)
C3 N2 B1 127.7(4)
N1 N2 B1 121.4(3)
C11 N11 N12 106.4(3)
C11 N11 Co1 141.6(3)
N12 N11 Co1 112.0(3)
C13 N12 N11 109.3(4)
C13 N12 B1 128.2(4)
N11 N12 B1 122.1(3)
C21 N21 N22 108.0(3)
C21 N21 Co1 132.7(3)
N22 N21 Co1 118.3(2)
C23 N22 N21 109.9(3)
C23 N22 B1 133.5(4)
N21 N22 B1 116.6(3)
C33 N31 N32 104.7(4)
C33 N31 Co1 140.7(3)
N32 N31 Co1 114.2(3)
C31 N32 N31 112.6(4)
N1 C1 C2 109.3(4)
N1 C1 C4 123.7(4)
C2 C1 C4 126.8(4)
C1 C2 C3 106.6(4)
N2 C3 C2 107.2(4)
N2 C3 C8 123.1(5)
C2 C3 C8 129.7(5)
C7 C4 C1 113.1(4)
C7 C4 C6 112.2(7)
C1 C4 C6 110.6(5)
C7 C4 C5 107.0(5)
C1 C4 C5 106.5(4)
C6 C4 C5 107.0(7)
N11 C11 C12 109.7(4)
N11 C11 C14 123.7(4)
C12 C11 C14 126.5(4)
C13 C12 C11 107.0(4)
N12 C13 C12 107.5(4)
N12 C13 C18 122.8(5)
C12 C13 C18 129.7(4)
C16 C14 C15 108.9(4)
C16 C14 C11 110.7(4)
C15 C14 C11 108.8(4)
C16 C14 C17 109.8(4)
C15 C14 C17 107.9(4)
C11 C14 C17 110.6(3)
N21 C21 C22 108.1(4)
N21 C21 C24 120.2(4)
C22 C21 C24 131.6(4)
C23 C22 C21 106.3(4)
N22 C23 C22 107.7(4)
N22 C23 C28 123.1(4)
C22 C23 C28 129.2(4)
C27' C24 C26 136.9(7)
C27' C24 C21 111.8(6)
C26 C24 C21 111.3(5)
C27' C24 C26' 115.3(9)
C26 C24 C26' 49.8(6)
C21 C24 C26' 106.9(5)
C27' C24 C27 53.5(7)
C26 C24 C27 109.2(6)
C21 C24 C27 111.1(4)
C26' C24 C27 65.1(6)
C27' C24 C25 55.0(7)
C26 C24 C25 110.7(6)
C21 C24 C25 107.7(4)
C26' C24 C25 144.9(6)
C27 C24 C25 106.7(5)
C27' C24 C25' 108.3(7)
C26 C24 C25' 55.9(6)
C21 C24 C25' 109.8(5)
C26' C24 C25' 104.5(7)
C27 C24 C25' 139.1(6)
C25 C24 C25' 58.0(6)
O1 C27 C24 115.5(5)
C24 C27' O1 112.8(8)
N32 C31 C32 105.3(4)
N32 C31 C34 121.5(4)
C32 C31 C34 133.2(5)
C33 C32 C31 107.2(4)
N31 C33 C32 110.1(4)
N31 C33 C38 120.0(4)
C32 C33 C38 129.8(4)
C36 C34 C35 114.6(6)
C36 C34 C31 108.5(5)
C35 C34 C31 109.0(5)
C36 C34 C37 106.7(6)
C35 C34 C37 108.0(5)
C31 C34 C37 110.0(5)

loop_
_geom_bond_atom_site_label_1
_geom_bond_atom_site_label_2
_geom_bond_distance
Co1 O1 1.929(3)
Co1 N21 2.063(3)
Co1 N31 2.074(3)
Co1 N1 2.126(4)
Co1 N11 2.133(3)
B1 N12 1.535(6)
B1 N22 1.557(6)
B1 N2 1.554(7)
O1 C27 1.378(8)
O1 C27' 1.543(12)
N1 C1 1.346(6)
N1 N2 1.369(5)
N2 C3 1.344(6)
N11 C11 1.337(5)
N11 N12 1.372(5)
N12 C13 1.357(5)
N21 C21 1.318(5)
N21 N22 1.358(5)
N22 C23 1.329(5)
N31 C33 1.337(5)
N31 N32 1.357(5)
N32 C31 1.331(6)
C1 C2 1.382(6)
C1 C4 1.509(7)
C2 C3 1.385(7)
C3 C8 1.492(7)
C4 C7 1.481(8)
C4 C6 1.502(8)
C4 C5 1.526(8)
C11 C12 1.374(6)
C11 C14 1.526(6)
C12 C13 1.360(7)
C13 C18 1.499(7)
C14 C16 1.510(6)
C14 C15 1.517(6)
C14 C17 1.529(6)
C21 C22 1.405(6)
C21 C24 1.503(6)
C22 C23 1.365(6)
C23 C28 1.486(6)
C24 C27' 1.452(12)
C24 C26 1.470(9)
C24 C26' 1.551(13)
C24 C27 1.569(9)
C24 C25 1.570(9)
C24 C25' 1.581(10)
C31 C32 1.378(6)
C31 C34 1.515(7)
C32 C33 1.368(7)
C33 C38 1.486(6)
C34 C36 1.488(8)
C34 C35 1.504(8)
C34 C37 1.565(10)
